data_7220341
loop_
_publ_author_name
'Wang, Hongfeng'
'Grosjean, Arnaud'
'Sinito, Chiara'
'Kaiba, Abdellah'
'Bald\'e, Ch\'erif'
'Desplanches, C\'edric'
'L\'etard, Jean-Fran\,cois'
'Guionneau, Philippe'

_publ_section_title
;
 Towards synergy between spin-crossover and metal--ligand bond break in
 molecular crystals: structural investigations of eight seven-coordinated
 Fe(ii) macrocyclic complexes
;
_journal_issue 22
_journal_name_full CrystEngComm
_journal_page_first 4075
_journal_paper_doi 10.1039/C5CE00557D
_journal_volume 17
_journal_year 2015
_chemical_formula_moiety 'C17 H23 Fe N7 Se2'
_chemical_formula_sum 'C17 H23 Fe N7 Se2'
_chemical_formula_weight 539.19
_space_group_crystal_system triclinic
_space_group_IT_number 2
_space_group_name_Hall '-P 1'
_space_group_name_H-M_alt 'P -1'
_symmetry_space_group_name_Hall '-P 1'
_symmetry_space_group_name_H-M 'P -1'
_atom_sites_solution_hydrogens mixed
_audit_creation_method SHELXL-2014/6
_audit_update_record
;
2015-03-18 deposited with the CCDC.
2015-04-17 downloaded from the CCDC.
;
_cell_angle_alpha 84.884(2)
_cell_angle_beta 77.206(2)
_cell_angle_gamma 83.702(2)
_cell_formula_units_Z 2
_cell_length_a 7.2421(2)
_cell_length_b 11.5317(4)
_cell_length_c 12.6415(3)
_cell_measurement_temperature 100(2)
_cell_volume 1021.02(5)
_computing_structure_refinement 'SHELXL-2014/6 (Sheldrick, 2014)'
_diffrn_ambient_temperature 100(2)
_diffrn_measured_fraction_theta_full 0.986
_diffrn_measured_fraction_theta_max 0.985
_diffrn_radiation_type MoK\a
_diffrn_radiation_wavelength 0.71069
_diffrn_reflns_av_R_equivalents 0.0370
_diffrn_reflns_av_unetI/netI 0.0414
_diffrn_reflns_laue_measured_fraction_full 0.986
_diffrn_reflns_laue_measured_fraction_max 0.985
_diffrn_reflns_limit_h_max 9
_diffrn_reflns_limit_h_min -9
_diffrn_reflns_limit_k_max 14
_diffrn_reflns_limit_k_min -14
_diffrn_reflns_limit_l_max 16
_diffrn_reflns_limit_l_min -16
_diffrn_reflns_number 7866
_diffrn_reflns_point_group_measured_fraction_full 0.986
_diffrn_reflns_point_group_measured_fraction_max 0.985
_diffrn_reflns_theta_full 25.240
_diffrn_reflns_theta_max 27.447
_diffrn_reflns_theta_min 3.907
_exptl_absorpt_coefficient_mu 4.321
_exptl_absorpt_correction_type none
_exptl_crystal_density_diffrn 1.754
_exptl_crystal_description prism
_exptl_crystal_F_000 536
_refine_diff_density_max 1.523
_refine_diff_density_min -1.372
_refine_diff_density_rms 0.144
_refine_ls_extinction_method none
_refine_ls_goodness_of_fit_ref 1.035
_refine_ls_hydrogen_treatment mixed
_refine_ls_matrix_type full
_refine_ls_number_parameters 252
_refine_ls_number_reflns 4595
_refine_ls_number_restraints 0
_refine_ls_restrained_S_all 1.035
_refine_ls_R_factor_all 0.0419
_refine_ls_R_factor_gt 0.0390
_refine_ls_shift/su_max 0.001
_refine_ls_shift/su_mean 0.000
_refine_ls_structure_factor_coef Fsqd
_refine_ls_weighting_details 'w=1/[\s^2^(Fo^2^)+(0.0745P)^2^+0.8832P] where P=(Fo^2^+2Fc^2^)/3'
_refine_ls_weighting_scheme calc
_refine_ls_wR_factor_gt 0.1083
_refine_ls_wR_factor_ref 0.1113
_reflns_Friedel_coverage 0.000
_reflns_number_gt 4239
_reflns_number_total 4595
_reflns_threshold_expression 'I > 2\s(I)'
_cod_data_source_file c5ce00557d2.cif
_cod_data_source_block shelx
_cod_depositor_comments 'Adding full bibliography for 7220335--7220350.cif.'
_cod_database_code 7220341
_shelx_space_group_comment
;
The symmetry employed for this shelxl refinement is uniquely defined
by the following loop, which should always be used as a source of
symmetry information in preference to the above space-group names.
They are only intended as comments.
;
_shelxl_version_number 2014/6

loop_
_space_group_symop_operation_xyz
'x, y, z'
'-x, -y, -z'

loop_
_atom_site_label
_atom_site_type_symbol
_atom_site_fract_x
_atom_site_fract_y
_atom_site_fract_z
_atom_site_U_iso_or_equiv
_atom_site_adp_type
_atom_site_occupancy
_atom_site_site_symmetry_order
_atom_site_calc_flag
_atom_site_refinement_flags_posn
_atom_site_refinement_flags_adp
Se1 Se 0.62624(4) 0.35407(2) -0.12385(2) 0.01966(11) Uani 1 1 d . .
Se2 Se 0.86698(4) 0.28950(3) 0.62061(2) 0.02461(11) Uani 1 1 d . .
Fe3 Fe 0.76976(5) 0.24370(3) 0.24875(3) 0.01445(11) Uani 1 1 d . .
C11 C 0.8704(4) 0.2549(2) 0.4843(2) 0.0185(5) Uani 1 1 d . .
N5 N 0.9684(3) 0.3917(2) 0.19963(19) 0.0178(4) Uani 1 1 d . .
N6 N 0.7624(3) 0.0558(2) 0.24186(18) 0.0166(4) Uani 1 1 d . .
N7 N 0.5844(3) 0.4108(2) 0.30484(19) 0.0178(4) Uani 1 1 d . .
N8 N 0.4877(3) 0.1905(2) 0.34643(19) 0.0187(5) Uani 1 1 d . .
N9 N 0.6724(3) 0.2835(2) 0.10049(19) 0.0205(5) Uani 1 1 d . .
N10 N 1.0494(3) 0.1677(2) 0.14912(19) 0.0175(4) Uani 1 1 d . .
N01 N 0.8683(3) 0.2320(2) 0.39688(19) 0.0203(5) Uani 1 1 d . .
C12 C 0.3506(4) 0.2806(3) 0.4019(2) 0.0227(6) Uani 1 1 d . .
H12A H 0.2913 0.2496 0.4758 0.027 Uiso 1 1 calc R U
H12B H 0.2489 0.3030 0.3610 0.027 Uiso 1 1 calc R U
C13 C 0.5820(4) -0.1110(3) 0.2729(3) 0.0246(6) Uani 1 1 d . .
H13 H 0.4677 -0.1453 0.3053 0.030 Uiso 1 1 calc R U
C14 C 1.1973(4) 0.2465(3) 0.1052(2) 0.0210(5) Uani 1 1 d . .
H14A H 1.2687 0.2233 0.0328 0.025 Uiso 1 1 calc R U
H14B H 1.2877 0.2428 0.1540 0.025 Uiso 1 1 calc R U
C15 C 1.1014(4) 0.3702(3) 0.0958(2) 0.0213(6) Uani 1 1 d . .
H15A H 1.1978 0.4275 0.0802 0.026 Uiso 1 1 calc R U
H15B H 1.0320 0.3783 0.0359 0.026 Uiso 1 1 calc R U
C16 C 0.9107(4) -0.0083(2) 0.1839(2) 0.0182(5) Uani 1 1 d . .
C17 C 0.6517(4) 0.3145(2) 0.0133(2) 0.0171(5) Uani 1 1 d . .
C18 C 0.8563(4) 0.5073(2) 0.2020(2) 0.0218(5) Uani 1 1 d . .
H18A H 0.7969 0.5211 0.1380 0.026 Uiso 1 1 calc R U
H18B H 0.9397 0.5702 0.2005 0.026 Uiso 1 1 calc R U
C19 C 1.0781(4) 0.0577(2) 0.1379(2) 0.0178(5) Uani 1 1 d . .
C20 C 0.7036(4) 0.5065(2) 0.3064(2) 0.0217(5) Uani 1 1 d . .
H20A H 0.7633 0.4939 0.3704 0.026 Uiso 1 1 calc R U
H20B H 0.6247 0.5824 0.3111 0.026 Uiso 1 1 calc R U
C21 C 1.2610(4) -0.0074(3) 0.0839(3) 0.0262(6) Uani 1 1 d . .
H21A H 1.2440 -0.0908 0.0865 0.039 Uiso 1 1 calc R U
H21B H 1.2971 0.0228 0.0080 0.039 Uiso 1 1 calc R U
H21C H 1.3613 0.0033 0.1220 0.039 Uiso 1 1 calc R U
C22 C 0.6009(4) 0.0045(2) 0.2882(2) 0.0192(5) Uani 1 1 d . .
C23 C 0.4532(4) 0.3871(3) 0.4094(2) 0.0210(5) Uani 1 1 d . .
H23A H 0.3596 0.4557 0.4265 0.025 Uiso 1 1 calc R U
H23B H 0.5250 0.3721 0.4682 0.025 Uiso 1 1 calc R U
C24 C 0.4501(4) 0.0841(2) 0.3525(2) 0.0204(5) Uani 1 1 d . .
C25 C 0.7329(4) -0.1754(3) 0.2094(3) 0.0263(6) Uani 1 1 d . .
H25 H 0.7207 -0.2536 0.1957 0.032 Uiso 1 1 calc R U
C26 C 0.2721(4) 0.0349(3) 0.4174(3) 0.0312(7) Uani 1 1 d . .
H26A H 0.2796 -0.0490 0.4078 0.047 Uiso 1 1 calc R U
H26B H 0.2593 0.0471 0.4945 0.047 Uiso 1 1 calc R U
H26C H 0.1614 0.0746 0.3922 0.047 Uiso 1 1 calc R U
C27 C 0.9016(4) -0.1253(3) 0.1662(3) 0.0236(6) Uani 1 1 d . .
H27 H 1.0082 -0.1695 0.1257 0.028 Uiso 1 1 calc R U
H501 H 1.036(5) 0.386(3) 0.250(3) 0.012(7) Uiso 1 1 d . .
H701 H 0.523(5) 0.438(3) 0.254(3) 0.021(9) Uiso 1 1 d . .

loop_
_atom_site_aniso_label
_atom_site_aniso_U_11
_atom_site_aniso_U_22
_atom_site_aniso_U_33
_atom_site_aniso_U_23
_atom_site_aniso_U_13
_atom_site_aniso_U_12
Se1 0.01924(16) 0.02476(17) 0.01524(16) -0.00031(11) -0.00448(11) -0.00242(11)
Se2 0.02129(17) 0.0371(2) 0.01583(16) -0.00380(12) -0.00311(11) -0.00445(13)
Fe3 0.01018(18) 0.0191(2) 0.01344(19) -0.00052(14) -0.00123(14) -0.00168(14)
C11 0.0107(11) 0.0233(13) 0.0206(13) 0.0014(10) -0.0027(9) -0.0014(9)
N5 0.0142(10) 0.0208(11) 0.0177(11) -0.0010(9) -0.0021(9) -0.0010(8)
N6 0.0116(10) 0.0203(11) 0.0169(10) 0.0031(8) -0.0022(8) -0.0024(8)
N7 0.0135(10) 0.0222(11) 0.0161(10) 0.0006(9) -0.0006(9) -0.0011(8)
N8 0.0124(10) 0.0241(11) 0.0182(11) -0.0001(9) -0.0015(8) -0.0011(9)
N9 0.0167(11) 0.0272(12) 0.0182(11) -0.0014(9) -0.0046(9) -0.0028(9)
N10 0.0129(10) 0.0227(11) 0.0168(10) -0.0023(9) -0.0016(8) -0.0034(8)
N01 0.0162(11) 0.0260(12) 0.0187(11) 0.0013(9) -0.0044(9) -0.0021(9)
C12 0.0132(12) 0.0281(14) 0.0238(14) -0.0035(11) 0.0033(10) -0.0017(10)
C13 0.0184(13) 0.0229(14) 0.0330(15) 0.0055(12) -0.0079(11) -0.0048(11)
C14 0.0119(11) 0.0266(14) 0.0225(13) -0.0038(11) 0.0034(10) -0.0056(10)
C15 0.0173(12) 0.0251(13) 0.0190(13) -0.0013(11) 0.0037(10) -0.0065(10)
C16 0.0155(12) 0.0205(12) 0.0188(12) -0.0006(10) -0.0053(10) 0.0005(10)
C17 0.0110(11) 0.0192(12) 0.0206(12) -0.0044(10) -0.0014(9) -0.0011(9)
C18 0.0198(13) 0.0187(13) 0.0251(14) -0.0006(10) -0.0013(11) -0.0014(10)
C19 0.0127(11) 0.0233(13) 0.0167(12) -0.0016(10) -0.0028(9) 0.0005(10)
C20 0.0195(13) 0.0205(13) 0.0235(13) -0.0009(10) -0.0009(11) -0.0025(10)
C21 0.0157(13) 0.0294(15) 0.0306(15) -0.0055(12) -0.0001(11) 0.0031(11)
C22 0.0123(11) 0.0229(13) 0.0226(13) 0.0024(10) -0.0048(10) -0.0035(10)
C23 0.0153(12) 0.0260(14) 0.0185(13) -0.0025(10) 0.0025(10) 0.0001(10)
C24 0.0137(12) 0.0233(13) 0.0229(13) 0.0038(10) -0.0025(10) -0.0032(10)
C25 0.0256(15) 0.0189(13) 0.0354(16) 0.0012(11) -0.0094(12) -0.0024(11)
C26 0.0155(13) 0.0271(15) 0.0442(18) 0.0019(13) 0.0076(12) -0.0045(11)
C27 0.0211(13) 0.0209(13) 0.0282(14) -0.0020(11) -0.0058(11) 0.0014(11)

loop_
_atom_type_symbol
_atom_type_description
_atom_type_scat_dispersion_real
_atom_type_scat_dispersion_imag
_atom_type_scat_source
C C 0.0033 0.0016 'International Tables Vol C Tables 4.2.6.8 and 6.1.1.4'
H H 0.0000 0.0000 'International Tables Vol C Tables 4.2.6.8 and 6.1.1.4'
N N 0.0061 0.0033 'International Tables Vol C Tables 4.2.6.8 and 6.1.1.4'
Fe Fe 0.3463 0.8444 'International Tables Vol C Tables 4.2.6.8 and 6.1.1.4'
Se Se -0.0929 2.2259 'International Tables Vol C Tables 4.2.6.8 and 6.1.1.4'

loop_
_geom_angle_atom_site_label_1
_geom_angle_atom_site_label_2
_geom_angle_atom_site_label_3
_geom_angle
N01 Fe3 N9 171.29(10)
N01 Fe3 N6 95.83(9)
N9 Fe3 N6 92.88(9)
N01 Fe3 N8 88.20(9)
N9 Fe3 N8 94.79(9)
N6 Fe3 N8 70.93(8)
N01 Fe3 N10 94.56(9)
N9 Fe3 N10 88.21(9)
N6 Fe3 N10 70.52(8)
N8 Fe3 N10 141.44(8)
N01 Fe3 N7 88.26(9)
N9 Fe3 N7 84.88(9)
N6 Fe3 N7 142.78(8)
N8 Fe3 N7 72.25(8)
N10 Fe3 N7 146.18(9)
N01 Fe3 N5 83.76(9)
N9 Fe3 N5 89.27(9)
N6 Fe3 N5 142.33(8)
N8 Fe3 N5 146.34(8)
N10 Fe3 N5 71.97(8)
N7 Fe3 N5 74.88(8)
N01 C11 Se2 178.4(2)
C15 N5 C18 114.5(2)
C15 N5 Fe3 110.39(17)
C18 N5 Fe3 110.51(16)
C16 N6 C22 119.3(2)
C16 N6 Fe3 120.53(18)
C22 N6 Fe3 119.94(18)
C23 N7 C20 113.3(2)
C23 N7 Fe3 110.69(17)
C20 N7 Fe3 110.81(16)
C24 N8 C12 121.4(2)
C24 N8 Fe3 120.12(19)
C12 N8 Fe3 118.48(18)
C17 N9 Fe3 167.1(2)
C19 N10 C14 121.9(2)
C19 N10 Fe3 119.84(18)
C14 N10 Fe3 118.16(17)
C11 N01 Fe3 156.5(2)
N8 C12 C23 109.2(2)
C22 C13 C25 118.9(3)
N10 C14 C15 108.1(2)
N5 C15 C14 107.9(2)
N6 C16 C27 122.0(3)
N6 C16 C19 114.0(2)
C27 C16 C19 124.0(2)
N9 C17 Se1 176.6(2)
N5 C18 C20 107.5(2)
N10 C19 C16 114.7(2)
N10 C19 C21 126.3(3)
C16 C19 C21 119.1(2)
N7 C20 C18 108.0(2)
N6 C22 C13 121.5(3)
N6 C22 C24 113.8(2)
C13 C22 C24 124.6(3)
N7 C23 C12 108.9(2)
N8 C24 C22 114.8(2)
N8 C24 C26 126.2(3)
C22 C24 C26 119.1(2)
C27 C25 C13 119.8(3)
C25 C27 C16 118.3(3)

loop_
_geom_bond_atom_site_label_1
_geom_bond_atom_site_label_2
_geom_bond_distance
Se1 C17 1.798(3)
Se2 C11 1.797(3)
Fe3 N01 2.135(2)
Fe3 N9 2.140(2)
Fe3 N6 2.183(2)
Fe3 N8 2.257(2)
Fe3 N10 2.265(2)
Fe3 N7 2.296(2)
Fe3 N5 2.307(2)
C11 N01 1.163(4)
N5 C15 1.469(3)
N5 C18 1.481(4)
N6 C16 1.346(3)
N6 C22 1.359(3)
N7 C23 1.470(3)
N7 C20 1.478(4)
N8 C24 1.278(4)
N8 C12 1.466(3)
N9 C17 1.164(4)
N10 C19 1.279(4)
N10 C14 1.464(3)
C12 C23 1.524(4)
C13 C22 1.388(4)
C13 C25 1.390(4)
C14 C15 1.523(4)
C16 C27 1.398(4)
C16 C19 1.482(4)
C18 C20 1.523(4)
C19 C21 1.502(4)
C22 C24 1.488(4)
C24 C26 1.505(4)
C25 C27 1.389(4)

loop_
_geom_torsion_atom_site_label_1
_geom_torsion_atom_site_label_2
_geom_torsion_atom_site_label_3
_geom_torsion_atom_site_label_4
_geom_torsion
C24 N8 C12 C23 162.9(3)
Fe3 N8 C12 C23 -17.2(3)
C19 N10 C14 C15 160.0(3)
Fe3 N10 C14 C15 -24.0(3)
C18 N5 C15 C14 -177.3(2)
Fe3 N5 C15 C14 -51.8(2)
N10 C14 C15 N5 48.7(3)
C22 N6 C16 C27 2.5(4)
Fe3 N6 C16 C27 -171.7(2)
C22 N6 C16 C19 -179.9(2)
Fe3 N6 C16 C19 6.0(3)
C15 N5 C18 C20 170.2(2)
Fe3 N5 C18 C20 44.8(3)
C14 N10 C19 C16 -177.9(2)
Fe3 N10 C19 C16 6.2(3)
C14 N10 C19 C21 2.2(4)
Fe3 N10 C19 C21 -173.8(2)
N6 C16 C19 N10 -7.8(4)
C27 C16 C19 N10 169.8(3)
N6 C16 C19 C21 172.2(2)
C27 C16 C19 C21 -10.2(4)
C23 N7 C20 C18 169.7(2)
Fe3 N7 C20 C18 44.6(3)
N5 C18 C20 N7 -59.5(3)
C16 N6 C22 C13 -3.1(4)
Fe3 N6 C22 C13 171.1(2)
C16 N6 C22 C24 178.4(2)
Fe3 N6 C22 C24 -7.5(3)
C25 C13 C22 N6 0.6(4)
C25 C13 C22 C24 179.0(3)
C20 N7 C23 C12 -175.0(2)
Fe3 N7 C23 C12 -49.9(3)
N8 C12 C23 N7 43.2(3)
C12 N8 C24 C22 177.8(2)
Fe3 N8 C24 C22 -2.2(3)
C12 N8 C24 C26 -2.4(5)
Fe3 N8 C24 C26 177.6(2)
N6 C22 C24 N8 6.1(4)
C13 C22 C24 N8 -172.4(3)
N6 C22 C24 C26 -173.7(3)
C13 C22 C24 C26 7.8(4)
C22 C13 C25 C27 2.6(5)
C13 C25 C27 C16 -3.1(5)
N6 C16 C27 C25 0.6(4)
C19 C16 C27 C25 -176.8(3)
